data_7159745
loop_
_publ_author_name
'Gogoi, Abhijit'
'Mukhopadhyay, Subhamoy'
'Chouhan, Raju'
'Das, Sajal Kumar'

_publ_section_title
;
 Synthesis of benzimidazole-fused 1,4-benzoxazepines and benzosultams
 spiro-connected to a 2-oxindole core <i>via</i> a tandem
 epoxide-opening/S<sub>N</sub>Ar approach.
;
_journal_issue 2
_journal_name_full 'Organic &amp; biomolecular chemistry'
_journal_page_first 353
_journal_page_last 363
_journal_paper_doi 10.1039/d3ob01613g
_journal_volume 22
_journal_year 2024
_chemical_formula_moiety 'C28 H22 N2 O3.965 S0.983'
_chemical_formula_sum 'C28 H22 N2 O3.97 S0.98'
_chemical_formula_weight 481.41
_space_group_crystal_system monoclinic
_space_group_IT_number 14
_space_group_name_Hall '-P 2ybc'
_space_group_name_H-M_alt 'P 1 21/c 1'
_atom_sites_solution_hydrogens geom
_atom_sites_solution_primary dual
_audit_creation_date 2023-06-15
_audit_creation_method
;
Olex2 1.5
(compiled 2023.03.06 svn.rbb2c1857 for OlexSys, GUI svn.r6748)
;
_audit_update_record
;
2023-06-15 deposited with the CCDC.	2023-12-01 downloaded from the CCDC.
;
_cell_angle_alpha 90
_cell_angle_beta 111.045(4)
_cell_angle_gamma 90
_cell_formula_units_Z 4
_cell_length_a 11.3157(15)
_cell_length_b 17.700(3)
_cell_length_c 12.6167(18)
_cell_measurement_reflns_used 6062
_cell_measurement_temperature 296.15
_cell_measurement_theta_max 23.58
_cell_measurement_theta_min 2.25
_cell_volume 2358.4(6)
_computing_cell_refinement 'SAINT V8.38A (Bruker, 2018)'
_computing_data_reduction 'SAINT V8.38A (Bruker, 2018)'
_computing_molecular_graphics 'Olex2 1.5 (Dolomanov et al., 2009)'
_computing_publication_material 'Olex2 1.5 (Dolomanov et al., 2009)'
_computing_structure_refinement 'SHELXL 2018/3 (Sheldrick, 2015)'
_computing_structure_solution 'SHELXT 2018/2 (Sheldrick, 2018)'
_diffrn_ambient_temperature 296.15
_diffrn_detector 'Bruker APEX2 area detector'
_diffrn_detector_area_resol_mean 7.9
_diffrn_detector_type 'CCD area detector'
_diffrn_measured_fraction_theta_full 0.901
_diffrn_measured_fraction_theta_max 0.912
_diffrn_measurement_device 'three-circle diffractometer'
_diffrn_measurement_device_type 'Bruker SMART APEX2 area detector'
_diffrn_measurement_method '\w and \f scans'
_diffrn_radiation_monochromator 'mirror optics'
_diffrn_radiation_probe x-ray
_diffrn_radiation_type MoK\a
_diffrn_radiation_wavelength 0.71073
_diffrn_reflns_av_R_equivalents 0.1244
_diffrn_reflns_av_unetI/netI 0.0741
_diffrn_reflns_Laue_measured_fraction_full 0.901
_diffrn_reflns_Laue_measured_fraction_max 0.912
_diffrn_reflns_limit_h_max 14
_diffrn_reflns_limit_h_min -14
_diffrn_reflns_limit_k_max 22
_diffrn_reflns_limit_k_min -22
_diffrn_reflns_limit_l_max 15
_diffrn_reflns_limit_l_min -15
_diffrn_reflns_number 58637
_diffrn_reflns_point_group_measured_fraction_full 0.901
_diffrn_reflns_point_group_measured_fraction_max 0.912
_diffrn_reflns_theta_full 25.242
_diffrn_reflns_theta_max 26.371
_diffrn_reflns_theta_min 1.928
_diffrn_source 'microfocus sealed X-ray tube'
_diffrn_source_current 30.0
_diffrn_source_power 1.5
_diffrn_source_type 'Incoatec I\ms'
_diffrn_source_voltage 50.0
_diffrn_standards_number 0
_exptl_absorpt_coefficient_mu 0.174
_exptl_absorpt_correction_T_max 0.7457
_exptl_absorpt_correction_T_min 0.5534
_exptl_absorpt_correction_type multi-scan
_exptl_absorpt_process_details
;
SADABS-2016/2 (Bruker,2016/2) was used for absorption correction.
wR2(int) was 0.1499 before and 0.0817 after correction.
The Ratio of minimum to maximum transmission is 0.7421.
The \l/2 correction factor is Not present.
;
_exptl_crystal_colour 'clear white'
_exptl_crystal_colour_lustre clear
_exptl_crystal_colour_primary white
_exptl_crystal_density_diffrn 1.356
_exptl_crystal_description block
_exptl_crystal_F_000 1006
_exptl_crystal_size_max 0.27
_exptl_crystal_size_mid 0.26
_exptl_crystal_size_min 0.21
_refine_diff_density_max 0.192
_refine_diff_density_min -0.286
_refine_diff_density_rms 0.033
_refine_ls_extinction_method none
_refine_ls_goodness_of_fit_ref 0.915
_refine_ls_hydrogen_treatment constr
_refine_ls_matrix_type full
_refine_ls_number_parameters 319
_refine_ls_number_reflns 4390
_refine_ls_number_restraints 0
_refine_ls_restrained_S_all 0.915
_refine_ls_R_factor_all 0.1113
_refine_ls_R_factor_gt 0.0485
_refine_ls_shift/su_max 0.001
_refine_ls_shift/su_mean 0.000
_refine_ls_structure_factor_coef Fsqd
_refine_ls_weighting_details 'w=1/[\s^2^(Fo^2^)+(0.0573P)^2^] where P=(Fo^2^+2Fc^2^)/3'
_refine_ls_weighting_scheme calc
_refine_ls_wR_factor_gt 0.1047
_refine_ls_wR_factor_ref 0.1270
_reflns_Friedel_coverage 0.000
_reflns_number_gt 2284
_reflns_number_total 4390
_reflns_threshold_expression 'I > 2\s(I)'
_cod_data_source_file d3ob01613g2.cif
_cod_data_source_block ag112
_cod_depositor_comments 'Adding full bibliography for 7159744--7159745.cif.'
_cod_database_code 7159745
_shelx_shelxl_version_number 2018/3
_shelx_space_group_comment
;
The symmetry employed for this shelxl refinement is uniquely defined
by the following loop, which should always be used as a source of
symmetry information in preference to the above space-group names.
They are only intended as comments.
;
_shelx_estimated_absorpt_t_max 0.964
_shelx_estimated_absorpt_t_min 0.954
_olex2_refinement_description
;
1. Fixed Uiso
 At 1.2 times of:
  All C(H) groups, All C(H,H) groups
2. Others
 Sof(O3)=Sof(S1)=Sof(O2)=1-FVAR(1)
3.a Secondary CH2 refined with riding coordinates:
 C16(H16A,H16B), C9(H9A,H9B)
3.b Aromatic/amide H refined with riding coordinates:
 C27(H27), C24(H24), C25(H25), C11(H11), C15(H15), C26(H26), C12(H12),
 C18(H18), C4(H4), C14(H14), C13(H13), C22(H22), C20(H20), C19(H19), C6(H6),
 C5(H5), C21(H21), C7(H7)
;
_olex2_date_sample_completion 2022-12-12
_olex2_date_sample_data_collection 2022-12-12
_olex2_date_sample_submission 2022-12-20
_olex2_submission_original_sample_id AG_112
_olex2_submission_special_instructions 'No special instructions were received'

loop_
_space_group_symop_operation_xyz
'x, y, z'
'-x, y+1/2, -z+1/2'
'-x, -y, -z'
'x, -y-1/2, z-1/2'

loop_
_atom_site_label
_atom_site_type_symbol
_atom_site_fract_x
_atom_site_fract_y
_atom_site_fract_z
_atom_site_U_iso_or_equiv
_atom_site_adp_type
_atom_site_occupancy
_atom_site_site_symmetry_order
_atom_site_calc_flag
_atom_site_refinement_flags_posn
_atom_site_refinement_flags_adp
_atom_site_refinement_flags_occupancy
_atom_site_disorder_assembly
_atom_site_disorder_group
O002 O 0.40377(16) 0.83201(9) 0.70728(14) 0.0534(6) Uani 1 1 d . . . . .
O1 O 0.24764(19) 0.71419(10) 0.54240(16) 0.0611(6) Uani 1 1 d . . . . .
N2 N 0.1499(2) 0.78616(12) 0.7224(2) 0.0623(7) Uani 1 1 d . . . . .
N1 N 0.4106(2) 0.64234(11) 0.6600(2) 0.0555(7) Uani 1 1 d . . . . .
C23 C 0.3267(3) 0.86916(12) 0.6106(2) 0.0471(7) Uani 1 1 d . . . . .
C16 C 0.2755(2) 0.75861(15) 0.7930(2) 0.0544(7) Uani 1 1 d . . . . .
H16A H 0.266689 0.707766 0.817864 0.065 Uiso 1 1 calc R U . . .
H16B H 0.307514 0.790147 0.860137 0.065 Uiso 1 1 calc R U . . .
C2 C 0.3736(2) 0.75732(13) 0.7353(2) 0.0466(7) Uani 1 1 d . . . . .
C17 C 0.0414(2) 0.73959(14) 0.7106(2) 0.0522(7) Uani 1 1 d . . . . .
C28 C 0.2024(3) 0.89066(13) 0.5923(2) 0.0505(8) Uani 1 1 d . . . . .
C10 C 0.3160(3) 0.51578(15) 0.6210(2) 0.0545(8) Uani 1 1 d . . . . .
C1 C 0.3330(2) 0.70405(13) 0.6316(2) 0.0478(7) Uani 1 1 d . . . . .
C3 C 0.4915(2) 0.71996(14) 0.8144(2) 0.0516(7) Uani 1 1 d . . . . .
C27 C 0.1321(3) 0.92840(14) 0.4946(2) 0.0636(8) Uani 1 1 d . . . . .
H27 H 0.048256 0.940872 0.481667 0.076 Uiso 1 1 calc R U . . .
C24 C 0.3797(3) 0.88976(14) 0.5318(2) 0.0601(8) Uani 1 1 d . . . . .
H24 H 0.462911 0.876582 0.543015 0.072 Uiso 1 1 calc R U . . .
C25 C 0.3085(4) 0.93012(15) 0.4361(2) 0.0703(10) Uani 1 1 d . . . . .
H25 H 0.345539 0.945417 0.384637 0.084 Uiso 1 1 calc R U . . .
C11 C 0.3708(3) 0.44884(15) 0.6710(2) 0.0623(8) Uani 1 1 d . . . . .
H11 H 0.454864 0.439085 0.680859 0.075 Uiso 1 1 calc R U . . .
C15 C 0.1897(3) 0.52838(17) 0.6058(2) 0.0662(9) Uani 1 1 d . . . . .
H15 H 0.150223 0.572699 0.571293 0.079 Uiso 1 1 calc R U . . .
C26 C 0.1851(3) 0.94777(16) 0.4160(3) 0.0715(9) Uani 1 1 d . . . . .
H26 H 0.137176 0.972735 0.349613 0.086 Uiso 1 1 calc R U . . .
C12 C 0.3037(3) 0.39652(16) 0.7064(3) 0.0692(9) Uani 1 1 d . . . . .
H12 H 0.342284 0.351680 0.739648 0.083 Uiso 1 1 calc R U . . .
C18 C 0.0014(3) 0.73306(18) 0.8003(3) 0.0715(9) Uani 1 1 d . . . . .
H18 H 0.041968 0.759971 0.866782 0.086 Uiso 1 1 calc R U . . .
C8 C 0.5046(3) 0.65059(15) 0.7686(3) 0.0561(8) Uani 1 1 d . . . . .
C4 C 0.5742(3) 0.74136(18) 0.9192(3) 0.0667(8) Uani 1 1 d . . . . .
H4 H 0.565478 0.787921 0.949807 0.080 Uiso 1 1 calc R U . . .
C14 C 0.1227(3) 0.47572(19) 0.6416(3) 0.0716(9) Uani 1 1 d . . . . .
H14 H 0.038203 0.484590 0.631089 0.086 Uiso 1 1 calc R U . . .
C9 C 0.3904(3) 0.57563(15) 0.5875(2) 0.0649(9) Uani 1 1 d . . . . .
H9A H 0.471713 0.555057 0.592642 0.078 Uiso 1 1 calc R U . . .
H9B H 0.345238 0.590197 0.509195 0.078 Uiso 1 1 calc R U . . .
C13 C 0.1800(3) 0.41012(18) 0.6928(3) 0.0714(9) Uani 1 1 d . . . . .
H13 H 0.134986 0.375048 0.718195 0.086 Uiso 1 1 calc R U . . .
C22 C -0.0181(3) 0.69899(19) 0.6132(3) 0.0805(10) Uani 1 1 d . . . . .
H22 H 0.007148 0.703686 0.551038 0.097 Uiso 1 1 calc R U . . .
C20 C -0.1562(3) 0.6449(2) 0.6973(4) 0.0875(11) Uani 1 1 d . . . . .
H20 H -0.222393 0.612589 0.693433 0.105 Uiso 1 1 calc R U . . .
C19 C -0.0993(3) 0.6864(2) 0.7919(3) 0.0886(11) Uani 1 1 d . . . . .
H19 H -0.128330 0.683491 0.852075 0.106 Uiso 1 1 calc R U . . .
C6 C 0.6816(3) 0.6237(2) 0.9338(4) 0.0842(11) Uani 1 1 d . . . . .
H6 H 0.746335 0.591249 0.975500 0.101 Uiso 1 1 calc R U . . .
C5 C 0.6707(3) 0.6927(2) 0.9788(3) 0.0807(10) Uani 1 1 d . . . . .
H5 H 0.728338 0.706737 1.049540 0.097 Uiso 1 1 calc R U . . .
C21 C -0.1173(3) 0.6504(2) 0.6089(3) 0.0943(12) Uani 1 1 d . . . . .
H21 H -0.156730 0.621678 0.544035 0.113 Uiso 1 1 calc R U . . .
C7 C 0.5991(3) 0.60071(17) 0.8280(3) 0.0719(9) Uani 1 1 d . . . . .
H7 H 0.607009 0.553700 0.798313 0.086 Uiso 1 1 calc R U . . .
O3 O 0.0030(2) 0.89227(12) 0.6476(2) 0.0942(9) Uani 0.983(2) 1 d . . P A 2
S1 S 0.13491(8) 0.87628(4) 0.69634(7) 0.0651(5) Uani 0.983(2) 1 d . . P A 2
O2 O 0.2107(3) 0.91720(12) 0.79351(18) 0.0887(8) Uani 0.983(2) 1 d . . P A 2

loop_
_atom_site_aniso_label
_atom_site_aniso_U_11
_atom_site_aniso_U_22
_atom_site_aniso_U_33
_atom_site_aniso_U_23
_atom_site_aniso_U_13
_atom_site_aniso_U_12
O002 0.0574(12) 0.0435(10) 0.0560(12) 0.0076(8) 0.0165(10) -0.0064(8)
O1 0.0750(13) 0.0569(12) 0.0480(12) 0.0041(9) 0.0179(12) 0.0091(10)
N2 0.0598(15) 0.0589(14) 0.0774(17) 0.0274(12) 0.0359(14) 0.0159(11)
N1 0.0585(14) 0.0446(13) 0.0634(16) 0.0026(11) 0.0218(14) 0.0066(10)
C23 0.0652(18) 0.0325(12) 0.0449(16) 0.0035(11) 0.0215(14) -0.0004(12)
C16 0.0618(17) 0.0527(15) 0.0530(17) 0.0146(13) 0.0256(15) 0.0086(13)
C2 0.0528(15) 0.0395(13) 0.0479(15) 0.0078(11) 0.0187(13) 0.0017(11)
C17 0.0554(16) 0.0525(15) 0.0541(17) 0.0078(13) 0.0263(15) 0.0131(13)
C28 0.0685(18) 0.0338(13) 0.0536(17) 0.0045(11) 0.0271(16) 0.0065(12)
C10 0.0618(17) 0.0520(16) 0.0506(17) -0.0076(13) 0.0213(15) 0.0049(13)
C1 0.0498(16) 0.0459(15) 0.0494(17) 0.0101(12) 0.0199(15) 0.0022(12)
C3 0.0470(16) 0.0506(16) 0.0554(18) 0.0138(13) 0.0161(15) -0.0036(12)
C27 0.082(2) 0.0461(15) 0.0628(19) 0.0116(14) 0.0265(17) 0.0146(14)
C24 0.079(2) 0.0470(15) 0.068(2) 0.0034(14) 0.0426(18) 0.0006(14)
C25 0.116(3) 0.0502(16) 0.061(2) 0.0096(14) 0.052(2) 0.0050(17)
C11 0.0647(18) 0.0529(17) 0.074(2) -0.0010(15) 0.0308(17) 0.0079(14)
C15 0.0667(19) 0.0581(18) 0.067(2) -0.0063(14) 0.0156(17) 0.0108(15)
C26 0.108(3) 0.0527(17) 0.0557(19) 0.0142(14) 0.0318(19) 0.0179(17)
C12 0.075(2) 0.0570(17) 0.079(2) 0.0048(15) 0.0318(19) 0.0041(15)
C18 0.077(2) 0.085(2) 0.061(2) -0.0028(16) 0.0347(18) -0.0152(17)
C8 0.0454(16) 0.0523(17) 0.071(2) 0.0142(14) 0.0209(17) -0.0026(13)
C4 0.0628(18) 0.0654(18) 0.061(2) 0.0138(16) 0.0098(17) -0.0092(16)
C14 0.0582(18) 0.079(2) 0.076(2) -0.0215(18) 0.0222(18) -0.0031(16)
C9 0.079(2) 0.0553(17) 0.069(2) -0.0002(14) 0.0374(18) 0.0097(14)
C13 0.089(2) 0.0645(19) 0.070(2) -0.0114(16) 0.040(2) -0.0136(18)
C22 0.081(2) 0.105(3) 0.066(2) -0.0085(19) 0.039(2) 0.014(2)
C20 0.071(2) 0.084(2) 0.107(3) 0.000(2) 0.030(3) -0.0098(18)
C19 0.084(3) 0.112(3) 0.076(2) 0.008(2) 0.037(2) -0.023(2)
C6 0.0459(18) 0.081(2) 0.112(3) 0.045(2) 0.012(2) 0.0003(17)
C5 0.063(2) 0.082(2) 0.078(2) 0.030(2) 0.0025(19) -0.0141(19)
C21 0.067(2) 0.112(3) 0.094(3) -0.040(2) 0.016(2) -0.008(2)
C7 0.0534(18) 0.0571(18) 0.101(3) 0.0214(18) 0.023(2) 0.0078(15)
O3 0.0868(17) 0.0876(16) 0.133(2) 0.0520(15) 0.0697(17) 0.0516(13)
S1 0.0855(7) 0.0541(6) 0.0720(7) 0.0151(4) 0.0480(5) 0.0230(4)
O2 0.148(2) 0.0626(13) 0.0692(15) -0.0049(11) 0.0550(16) 0.0118(14)

loop_
_atom_type_symbol
_atom_type_description
_atom_type_scat_dispersion_real
_atom_type_scat_dispersion_imag
_atom_type_scat_source
C C 0.0033 0.0016 'International Tables Vol C Tables 4.2.6.8 and 6.1.1.4'
H H 0.0000 0.0000 'International Tables Vol C Tables 4.2.6.8 and 6.1.1.4'
N N 0.0061 0.0033 'International Tables Vol C Tables 4.2.6.8 and 6.1.1.4'
O O 0.0106 0.0060 'International Tables Vol C Tables 4.2.6.8 and 6.1.1.4'
S S 0.1246 0.1234 'International Tables Vol C Tables 4.2.6.8 and 6.1.1.4'

loop_
_geom_angle_atom_site_label_1
_geom_angle_atom_site_label_2
_geom_angle_atom_site_label_3
_geom_angle
_geom_angle_site_symmetry_1
_geom_angle_site_symmetry_3
_geom_angle_publ_flag
C23 O002 C2 121.48(19) . . ?
C16 N2 S1 117.30(19) . . ?
C17 N2 C16 118.52(19) . . ?
C17 N2 S1 121.12(17) . . ?
C1 N1 C8 111.2(2) . . ?
C1 N1 C9 122.7(3) . . ?
C8 N1 C9 125.9(2) . . ?
O002 C23 C28 123.7(2) . . ?
C24 C23 O002 117.4(2) . . ?
C24 C23 C28 118.8(2) . . ?
N2 C16 H16A 108.4 . . ?
N2 C16 H16B 108.4 . . ?
N2 C16 C2 115.33(19) . . ?
H16A C16 H16B 107.5 . . ?
C2 C16 H16A 108.4 . . ?
C2 C16 H16B 108.4 . . ?
O002 C2 C16 112.28(19) . . ?
O002 C2 C1 112.17(18) . . ?
O002 C2 C3 109.58(19) . . ?
C16 C2 C1 111.47(19) . . ?
C3 C2 C16 108.27(18) . . ?
C3 C2 C1 102.5(2) . . ?
C18 C17 N2 119.1(3) . . ?
C18 C17 C22 119.7(3) . . ?
C22 C17 N2 121.2(2) . . ?
C23 C28 S1 121.3(2) . . ?
C27 C28 C23 120.3(2) . . ?
C27 C28 S1 118.2(2) . . ?
C11 C10 C15 118.2(3) . . ?
C11 C10 C9 121.8(2) . . ?
C15 C10 C9 120.0(2) . . ?
O1 C1 N1 126.0(2) . . ?
O1 C1 C2 126.6(2) . . ?
N1 C1 C2 107.4(2) . . ?
C8 C3 C2 108.4(2) . . ?
C4 C3 C2 130.9(3) . . ?
C4 C3 C8 120.5(3) . . ?
C28 C27 H27 119.8 . . ?
C26 C27 C28 120.4(3) . . ?
C26 C27 H27 119.8 . . ?
C23 C24 H24 120.1 . . ?
C23 C24 C25 119.7(3) . . ?
C25 C24 H24 120.1 . . ?
C24 C25 H25 119.5 . . ?
C26 C25 C24 121.1(2) . . ?
C26 C25 H25 119.5 . . ?
C10 C11 H11 119.4 . . ?
C12 C11 C10 121.2(3) . . ?
C12 C11 H11 119.4 . . ?
C10 C15 H15 119.8 . . ?
C14 C15 C10 120.4(3) . . ?
C14 C15 H15 119.8 . . ?
C27 C26 H26 120.2 . . ?
C25 C26 C27 119.5(3) . . ?
C25 C26 H26 120.2 . . ?
C11 C12 H12 119.9 . . ?
C13 C12 C11 120.1(3) . . ?
C13 C12 H12 119.9 . . ?
C17 C18 H18 120.1 . . ?
C17 C18 C19 119.8(3) . . ?
C19 C18 H18 120.1 . . ?
C3 C8 N1 109.9(2) . . ?
C7 C8 N1 129.0(3) . . ?
C7 C8 C3 121.1(3) . . ?
C3 C4 H4 120.5 . . ?
C3 C4 C5 119.0(3) . . ?
C5 C4 H4 120.5 . . ?
C15 C14 H14 119.9 . . ?
C13 C14 C15 120.3(3) . . ?
C13 C14 H14 119.9 . . ?
N1 C9 C10 111.75(19) . . ?
N1 C9 H9A 109.3 . . ?
N1 C9 H9B 109.3 . . ?
C10 C9 H9A 109.3 . . ?
C10 C9 H9B 109.3 . . ?
H9A C9 H9B 107.9 . . ?
C12 C13 C14 119.8(3) . . ?
C12 C13 H13 120.1 . . ?
C14 C13 H13 120.1 . . ?
C17 C22 H22 120.5 . . ?
C17 C22 C21 119.0(3) . . ?
C21 C22 H22 120.5 . . ?
C19 C20 H20 120.0 . . ?
C21 C20 H20 120.0 . . ?
C21 C20 C19 120.1(3) . . ?
C18 C19 H19 119.7 . . ?
C20 C19 C18 120.7(3) . . ?
C20 C19 H19 119.7 . . ?
C5 C6 H6 119.0 . . ?
C5 C6 C7 122.0(3) . . ?
C7 C6 H6 119.0 . . ?
C4 C5 H5 120.0 . . ?
C6 C5 C4 120.1(3) . . ?
C6 C5 H5 120.0 . . ?
C22 C21 H21 119.7 . . ?
C20 C21 C22 120.7(3) . . ?
C20 C21 H21 119.7 . . ?
C8 C7 C6 117.2(3) . . ?
C8 C7 H7 121.4 . . ?
C6 C7 H7 121.4 . . ?
N2 S1 C28 104.56(11) . . ?
O3 S1 N2 107.45(13) . . ?
O3 S1 C28 108.51(14) . . ?
O2 S1 N2 109.85(13) . . ?
O2 S1 C28 106.37(13) . . ?
O2 S1 O3 119.16(15) . . ?

loop_
_geom_bond_atom_site_label_1
_geom_bond_atom_site_label_2
_geom_bond_distance
_geom_bond_site_symmetry_2
_geom_bond_publ_flag
O002 C23 1.385(3) . ?
O002 C2 1.441(3) . ?
O1 C1 1.205(3) . ?
N2 C16 1.463(3) . ?
N2 C17 1.442(3) . ?
N2 S1 1.625(2) . ?
N1 C1 1.366(3) . ?
N1 C8 1.407(3) . ?
N1 C9 1.461(3) . ?
C23 C28 1.394(4) . ?
C23 C24 1.382(3) . ?
C16 H16A 0.9700 . ?
C16 H16B 0.9700 . ?
C16 C2 1.531(3) . ?
C2 C1 1.543(4) . ?
C2 C3 1.502(3) . ?
C17 C18 1.366(3) . ?
C17 C22 1.373(4) . ?
C28 C27 1.376(4) . ?
C28 S1 1.758(2) . ?
C10 C11 1.381(4) . ?
C10 C15 1.390(4) . ?
C10 C9 1.505(4) . ?
C3 C8 1.388(4) . ?
C3 C4 1.371(4) . ?
C27 H27 0.9300 . ?
C27 C26 1.374(4) . ?
C24 H24 0.9300 . ?
C24 C25 1.385(4) . ?
C25 H25 0.9300 . ?
C25 C26 1.363(4) . ?
C11 H11 0.9300 . ?
C11 C12 1.370(4) . ?
C15 H15 0.9300 . ?
C15 C14 1.376(4) . ?
C26 H26 0.9300 . ?
C12 H12 0.9300 . ?
C12 C13 1.369(4) . ?
C18 H18 0.9300 . ?
C18 C19 1.381(4) . ?
C8 C7 1.382(4) . ?
C4 H4 0.9300 . ?
C4 C5 1.383(4) . ?
C14 H14 0.9300 . ?
C14 C13 1.373(4) . ?
C9 H9A 0.9700 . ?
C9 H9B 0.9700 . ?
C13 H13 0.9300 . ?
C22 H22 0.9300 . ?
C22 C21 1.399(5) . ?
C20 H20 0.9300 . ?
C20 C19 1.352(5) . ?
C20 C21 1.342(5) . ?
C19 H19 0.9300 . ?
C6 H6 0.9300 . ?
C6 C5 1.371(5) . ?
C6 C7 1.387(5) . ?
C5 H5 0.9300 . ?
C21 H21 0.9300 . ?
C7 H7 0.9300 . ?
O3 S1 1.424(2) . ?
S1 O2 1.417(3) . ?

loop_
_geom_torsion_atom_site_label_1
_geom_torsion_atom_site_label_2
_geom_torsion_atom_site_label_3
_geom_torsion_atom_site_label_4
_geom_torsion
_geom_torsion_site_symmetry_1
_geom_torsion_site_symmetry_2
_geom_torsion_site_symmetry_3
_geom_torsion_site_symmetry_4
_geom_torsion_publ_flag
O002 C23 C28 C27 179.1(2) . . . . ?
O002 C23 C28 S1 3.4(3) . . . . ?
O002 C23 C24 C25 -177.0(2) . . . . ?
O002 C2 C1 O1 -56.6(3) . . . . ?
O002 C2 C1 N1 124.4(2) . . . . ?
O002 C2 C3 C8 -126.6(2) . . . . ?
O002 C2 C3 C4 58.1(3) . . . . ?
N2 C16 C2 O002 65.0(3) . . . . ?
N2 C16 C2 C1 -61.8(3) . . . . ?
N2 C16 C2 C3 -173.9(2) . . . . ?
N2 C17 C18 C19 -177.5(3) . . . . ?
N2 C17 C22 C21 175.5(3) . . . . ?
N1 C8 C7 C6 178.9(2) . . . . ?
C23 O002 C2 C16 -81.1(2) . . . . ?
C23 O002 C2 C1 45.3(3) . . . . ?
C23 O002 C2 C3 158.51(19) . . . . ?
C23 C28 C27 C26 -2.4(4) . . . . ?
C23 C28 S1 N2 -56.4(2) . . . . ?
C23 C28 S1 O3 -170.8(2) . . . . ?
C23 C28 S1 O2 59.9(2) . . . . ?
C23 C24 C25 C26 -2.3(4) . . . . ?
C16 N2 C17 C18 72.9(3) . . . . ?
C16 N2 C17 C22 -103.8(3) . . . . ?
C16 N2 S1 C28 76.6(2) . . . . ?
C16 N2 S1 O3 -168.27(18) . . . . ?
C16 N2 S1 O2 -37.2(2) . . . . ?
C16 C2 C1 O1 70.3(3) . . . . ?
C16 C2 C1 N1 -108.8(2) . . . . ?
C16 C2 C3 C8 110.6(2) . . . . ?
C16 C2 C3 C4 -64.6(3) . . . . ?
C2 O002 C23 C28 63.9(3) . . . . ?
C2 O002 C23 C24 -120.2(2) . . . . ?
C2 C3 C8 N1 5.4(2) . . . . ?
C2 C3 C8 C7 -174.3(2) . . . . ?
C2 C3 C4 C5 174.5(2) . . . . ?
C17 N2 C16 C2 126.7(2) . . . . ?
C17 N2 S1 C28 -123.5(2) . . . . ?
C17 N2 S1 O3 -8.3(2) . . . . ?
C17 N2 S1 O2 122.7(2) . . . . ?
C17 C18 C19 C20 2.3(5) . . . . ?
C17 C22 C21 C20 1.7(5) . . . . ?
C28 C23 C24 C25 -0.9(4) . . . . ?
C28 C27 C26 C25 -0.8(4) . . . . ?
C10 C11 C12 C13 -0.2(4) . . . . ?
C10 C15 C14 C13 0.1(4) . . . . ?
C1 N1 C8 C3 -0.7(3) . . . . ?
C1 N1 C8 C7 179.0(2) . . . . ?
C1 N1 C9 C10 -94.7(3) . . . . ?
C1 C2 C3 C8 -7.3(2) . . . . ?
C1 C2 C3 C4 177.4(2) . . . . ?
C3 C2 C1 O1 -174.0(2) . . . . ?
C3 C2 C1 N1 6.9(2) . . . . ?
C3 C8 C7 C6 -1.5(4) . . . . ?
C3 C4 C5 C6 -1.0(4) . . . . ?
C27 C28 S1 N2 127.9(2) . . . . ?
C27 C28 S1 O3 13.5(3) . . . . ?
C27 C28 S1 O2 -115.9(2) . . . . ?
C24 C23 C28 C27 3.2(4) . . . . ?
C24 C23 C28 S1 -172.43(18) . . . . ?
C24 C25 C26 C27 3.1(4) . . . . ?
C11 C10 C15 C14 1.0(4) . . . . ?
C11 C10 C9 N1 -109.9(3) . . . . ?
C11 C12 C13 C14 1.3(5) . . . . ?
C15 C10 C11 C12 -0.9(4) . . . . ?
C15 C10 C9 N1 67.6(3) . . . . ?
C15 C14 C13 C12 -1.2(5) . . . . ?
C18 C17 C22 C21 -1.3(5) . . . . ?
C8 N1 C1 O1 176.8(2) . . . . ?
C8 N1 C1 C2 -4.1(2) . . . . ?
C8 N1 C9 C10 81.3(3) . . . . ?
C8 C3 C4 C5 -0.2(4) . . . . ?
C4 C3 C8 N1 -178.8(2) . . . . ?
C4 C3 C8 C7 1.5(3) . . . . ?
C9 N1 C1 O1 -6.7(4) . . . . ?
C9 N1 C1 C2 172.4(2) . . . . ?
C9 N1 C8 C3 -177.1(2) . . . . ?
C9 N1 C8 C7 2.6(4) . . . . ?
C9 C10 C11 C12 176.6(2) . . . . ?
C9 C10 C15 C14 -176.6(2) . . . . ?
C22 C17 C18 C19 -0.7(5) . . . . ?
C19 C20 C21 C22 -0.1(6) . . . . ?
C5 C6 C7 C8 0.3(4) . . . . ?
C21 C20 C19 C18 -1.9(6) . . . . ?
C7 C6 C5 C4 1.0(4) . . . . ?
S1 N2 C16 C2 -72.9(3) . . . . ?
S1 N2 C17 C18 -86.8(3) . . . . ?
S1 N2 C17 C22 96.5(3) . . . . ?
S1 C28 C27 C26 173.4(2) . . . . ?
